data_4074747
loop_
_publ_author_name
'Mohr, Fabian'
'Cerrada, Elena'
'Laguna, Mariano'

_publ_section_title
;
 Organometallic Gold(I) and Gold(III) Complexes Containing
 1,3,5-Triaza-7-phosphaadamantane (TPA):&#x00A0; Examples of Water-Soluble
 Organometallic Gold Compounds
;
_journal_issue 3
_journal_name_full Organometallics
_journal_page_first 644
_journal_paper_doi 10.1021/om050852d
_journal_volume 25
_journal_year 2006
_chemical_formula_sum 'C24 H12 Au F15 N3 P'
_chemical_formula_weight 855.30
_chemical_name_systematic
; 
 ? 
;
_space_group_IT_number 2
_symmetry_cell_setting triclinic
_symmetry_space_group_name_Hall '-P 1'
_symmetry_space_group_name_H-M 'P -1'
_atom_sites_solution_hydrogens geom
_atom_sites_solution_primary direct
_atom_sites_solution_secondary difmap
_audit_creation_method SHELXL-97
_cell_angle_alpha 79.12(3)
_cell_angle_beta 76.88(3)
_cell_angle_gamma 71.28(3)
_cell_formula_units_Z 4
_cell_length_a 10.256(2)
_cell_length_b 13.206(3)
_cell_length_c 20.794(4)
_cell_measurement_reflns_used 24589
_cell_measurement_temperature 150(2)
_cell_measurement_theta_max 32.02
_cell_measurement_theta_min 3.73
_cell_volume 2577.1(11)
_computing_cell_refinement XCALIBUR2
_computing_data_collection XCALIBUR2
_computing_data_reduction 'CRYSALIS RED'
_computing_molecular_graphics 'XP, SHELXTL v. 4.2 (Siemens)'
_computing_publication_material 'WinGX, 1998'
_computing_structure_refinement 'SHELXL-97 (Sheldrick, 1997)'
_computing_structure_solution 'SHELXS-97 (Sheldrick, 1990)'
_diffrn_ambient_temperature 293(2)
_diffrn_measured_fraction_theta_full 0.853
_diffrn_measured_fraction_theta_max 0.853
_diffrn_measurement_device_type 'CCD area Detector'
_diffrn_measurement_method 'Phi and Omega scans'
_diffrn_radiation_monochromator graphite
_diffrn_radiation_source 'fine-focus sealed tube'
_diffrn_radiation_type MoK\a
_diffrn_radiation_wavelength 0.71073
_diffrn_reflns_av_R_equivalents 0.0108
_diffrn_reflns_av_sigmaI/netI 0.0191
_diffrn_reflns_limit_h_max 15
_diffrn_reflns_limit_h_min -12
_diffrn_reflns_limit_k_max 18
_diffrn_reflns_limit_k_min -18
_diffrn_reflns_limit_l_max 29
_diffrn_reflns_limit_l_min -30
_diffrn_reflns_number 24589
_diffrn_reflns_theta_full 32.02
_diffrn_reflns_theta_max 32.02
_diffrn_reflns_theta_min 3.73
_exptl_absorpt_coefficient_mu 5.902
_exptl_absorpt_correction_T_max 1.0000
_exptl_absorpt_correction_T_min 0.7609
_exptl_absorpt_correction_type 'multi-scan correction'
_exptl_crystal_colour colourless
_exptl_crystal_density_diffrn 2.204
_exptl_crystal_density_method 'not measured'
_exptl_crystal_description block
_exptl_crystal_F_000 1624
_exptl_crystal_size_max 0.25
_exptl_crystal_size_mid 0.21
_exptl_crystal_size_min 0.18
_refine_diff_density_max 1.514
_refine_diff_density_min -1.082
_refine_diff_density_rms 0.093
_refine_ls_extinction_method none
_refine_ls_goodness_of_fit_ref 1.007
_refine_ls_hydrogen_treatment mixed
_refine_ls_matrix_type full
_refine_ls_number_parameters 793
_refine_ls_number_reflns 15308
_refine_ls_number_restraints 0
_refine_ls_restrained_S_all 1.007
_refine_ls_R_factor_all 0.0224
_refine_ls_R_factor_gt 0.0180
_refine_ls_shift/su_max 0.004
_refine_ls_shift/su_mean 0.000
_refine_ls_structure_factor_coef Fsqd
_refine_ls_weighting_details 'calc w=1/[\s^2^(Fo^2^)+(0.0158P)^2^+3.8493P] where P=(Fo^2^+2Fc^2^)/3'
_refine_ls_weighting_scheme calc
_refine_ls_wR_factor_gt 0.0393
_refine_ls_wR_factor_ref 0.0403
_reflns_number_gt 13805
_reflns_number_total 15308
_reflns_threshold_expression >2sigma(I)
_cod_data_source_file om050852dsi20051205_010809.cif
_cod_data_source_block elena4ps
_cod_depositor_comments
;
The following automatic conversions were performed:

'_symmetry_cell_setting' value 'Triclinic' changed to 'triclinic'
according to /home/saulius/struct/CIF-dictionaries/cif_core.dic
dictionary named 'cif_core.dic' version 2.4.1 from 2010-06-29.

Automatic conversion script
Id: cif_fix_values 1715 2011-07-08 13:25:40Z adriana 
;
_cod_original_cell_volume 2577.1(9)
_cod_original_sg_symbol_H-M P-1
_cod_database_code 4074747

loop_
_symmetry_equiv_pos_as_xyz
'x, y, z'
'-x, -y, -z'

loop_
_atom_site_label
_atom_site_type_symbol
_atom_site_fract_x
_atom_site_fract_y
_atom_site_fract_z
_atom_site_U_iso_or_equiv
_atom_site_adp_type
_atom_site_occupancy
_atom_site_symmetry_multiplicity
_atom_site_calc_flag
_atom_site_refinement_flags
Au1 Au 0.494123(7) 0.217650(6) 0.040243(3) 0.01019(2) Uani 1 1 d .
Au2 Au 0.463108(7) 0.758198(6) 0.473864(3) 0.00951(2) Uani 1 1 d .
P1 P 0.35989(5) 0.29631(4) -0.04256(3) 0.01181(9) Uani 1 1 d .
P2 P 0.69277(5) 0.68452(4) 0.42318(2) 0.01078(9) Uani 1 1 d .
N1 N 0.13019(19) 0.30518(15) -0.09152(9) 0.0164(3) Uani 1 1 d .
N2 N 0.3202(2) 0.36238(16) -0.17076(9) 0.0173(3) Uani 1 1 d .
N3 N 0.1678(2) 0.47908(15) -0.08626(10) 0.0207(4) Uani 1 1 d .
N4 N 0.93993(18) 0.52648(14) 0.42859(9) 0.0145(3) Uani 1 1 d .
N5 N 0.95182(18) 0.70753(15) 0.37313(9) 0.0162(3) Uani 1 1 d .
N6 N 0.87323(18) 0.59316(15) 0.31739(9) 0.0154(3) Uani 1 1 d .
F1 F 0.64439(16) 0.32709(11) 0.11063(8) 0.0253(3) Uani 1 1 d .
F2 F 0.75848(17) 0.26640(13) 0.22167(8) 0.0321(3) Uani 1 1 d .
F3 F 0.77683(16) 0.06526(14) 0.29063(7) 0.0311(3) Uani 1 1 d .
F4 F 0.68025(14) -0.07393(11) 0.24629(7) 0.0223(3) Uani 1 1 d .
F5 F 0.56604(14) -0.01448(10) 0.13527(6) 0.0181(2) Uani 1 1 d .
F6 F 0.32128(14) 0.41661(10) 0.11773(6) 0.0190(3) Uani 1 1 d .
F7 F 0.10442(15) 0.44401(11) 0.22156(7) 0.0240(3) Uani 1 1 d .
F8 F -0.02139(14) 0.28627(13) 0.27021(7) 0.0260(3) Uani 1 1 d .
F9 F 0.06125(15) 0.10311(12) 0.20958(7) 0.0256(3) Uani 1 1 d .
F10 F 0.27783(14) 0.07496(10) 0.10546(7) 0.0197(3) Uani 1 1 d .
F11 F 0.75220(14) 0.00568(10) 0.01044(7) 0.0213(3) Uani 1 1 d .
F12 F 0.99442(14) -0.02549(11) -0.07811(7) 0.0244(3) Uani 1 1 d .
F13 F 1.05453(14) 0.14374(12) -0.16357(7) 0.0235(3) Uani 1 1 d .
F14 F 0.87294(14) 0.34683(11) -0.15681(7) 0.0202(3) Uani 1 1 d .
F15 F 0.63374(13) 0.37961(10) -0.06579(7) 0.0189(3) Uani 1 1 d .
F16 F 0.18939(13) 0.68243(11) 0.49826(7) 0.0205(3) Uani 1 1 d .
F17 F -0.07219(14) 0.75860(12) 0.56442(8) 0.0285(3) Uani 1 1 d .
F18 F -0.14643(15) 0.94488(13) 0.62037(9) 0.0340(4) Uani 1 1 d .
F19 F 0.04338(15) 1.05479(12) 0.60822(8) 0.0289(3) Uani 1 1 d .
F20 F 0.30982(14) 0.97535(11) 0.54445(8) 0.0235(3) Uani 1 1 d .
F21 F 0.44187(13) 0.96655(10) 0.36650(6) 0.0175(2) Uani 1 1 d .
F22 F 0.35172(14) 1.02154(11) 0.24901(6) 0.0209(3) Uani 1 1 d .
F23 F 0.27260(15) 0.87723(12) 0.19870(7) 0.0246(3) Uani 1 1 d .
F24 F 0.28643(15) 0.67815(12) 0.26700(7) 0.0236(3) Uani 1 1 d .
F25 F 0.37308(14) 0.62324(10) 0.38597(7) 0.0198(3) Uani 1 1 d .
F26 F 0.63191(14) 0.84500(11) 0.55745(7) 0.0205(3) Uani 1 1 d .
F27 F 0.68358(16) 0.78234(13) 0.68412(7) 0.0280(3) Uani 1 1 d .
F28 F 0.59212(17) 0.61922(13) 0.76131(7) 0.0277(3) Uani 1 1 d .
F29 F 0.44857(16) 0.51863(12) 0.71262(7) 0.0252(3) Uani 1 1 d .
F30 F 0.39761(15) 0.57909(11) 0.58684(7) 0.0207(3) Uani 1 1 d .
C1 C 0.2171(2) 0.24024(18) -0.04215(11) 0.0165(4) Uani 1 1 d .
H1A H 0.2560 0.1666 -0.0524 0.020 Uiso 1 1 calc R
H1B H 0.1594 0.2393 0.0018 0.020 Uiso 1 1 calc R
C2 C 0.4331(2) 0.30474(19) -0.13255(10) 0.0181(4) Uani 1 1 d .
H2A H 0.5036 0.3426 -0.1424 0.022 Uiso 1 1 calc R
H2B H 0.4772 0.2328 -0.1452 0.022 Uiso 1 1 calc R
C3 C 0.2607(2) 0.43909(17) -0.03637(11) 0.0190(4) Uani 1 1 d .
H3A H 0.2053 0.4463 0.0079 0.023 Uiso 1 1 calc R
H3B H 0.3252 0.4819 -0.0438 0.023 Uiso 1 1 calc R
C4 C 0.2134(2) 0.30569(18) -0.15955(10) 0.0167(4) Uani 1 1 d .
H4A H 0.2591 0.2318 -0.1684 0.020 Uiso 1 1 calc R
H4B H 0.1506 0.3394 -0.1911 0.020 Uiso 1 1 calc R
C5 C 0.2511(3) 0.47325(19) -0.15446(11) 0.0226(5) Uani 1 1 d .
H5A H 0.1900 0.5116 -0.1862 0.027 Uiso 1 1 calc R
H5B H 0.3219 0.5097 -0.1594 0.027 Uiso 1 1 calc R
C6 C 0.0675(2) 0.41679(19) -0.07694(11) 0.0206(4) Uani 1 1 d .
H6A H 0.0182 0.4161 -0.0312 0.025 Uiso 1 1 calc R
H6B H -0.0011 0.4534 -0.1054 0.025 Uiso 1 1 calc R
C7 C 0.6000(2) 0.15901(17) 0.11926(10) 0.0136(4) Uani 1 1 d .
C8 C 0.6522(2) 0.22689(17) 0.14319(11) 0.0180(4) Uani 1 1 d .
C9 C 0.7119(2) 0.19684(19) 0.19978(12) 0.0206(4) Uani 1 1 d .
C10 C 0.7211(2) 0.0953(2) 0.23511(11) 0.0207(4) Uani 1 1 d .
C11 C 0.6718(2) 0.02542(18) 0.21236(10) 0.0170(4) Uani 1 1 d .
C12 C 0.6131(2) 0.05754(17) 0.15510(10) 0.0140(4) Uani 1 1 d .
C13 C 0.3092(2) 0.24329(16) 0.10953(9) 0.0117(3) Uani 1 1 d .
C14 C 0.2592(2) 0.33688(17) 0.13992(10) 0.0142(4) Uani 1 1 d .
C15 C 0.1480(2) 0.35306(17) 0.19278(10) 0.0158(4) Uani 1 1 d .
C16 C 0.0825(2) 0.27322(19) 0.21710(10) 0.0173(4) Uani 1 1 d .
C17 C 0.1254(2) 0.18025(18) 0.18653(11) 0.0165(4) Uani 1 1 d .
C18 C 0.2372(2) 0.16710(16) 0.13364(10) 0.0139(4) Uani 1 1 d .
C19 C 0.6827(2) 0.19341(16) -0.02549(10) 0.0130(3) Uani 1 1 d .
C20 C 0.7791(2) 0.09207(16) -0.03020(10) 0.0144(4) Uani 1 1 d .
C21 C 0.9044(2) 0.07406(17) -0.07540(11) 0.0164(4) Uani 1 1 d .
C22 C 0.9355(2) 0.16028(18) -0.11819(10) 0.0166(4) Uani 1 1 d .
C23 C 0.8434(2) 0.26304(17) -0.11470(10) 0.0151(4) Uani 1 1 d .
C24 C 0.7208(2) 0.27745(16) -0.06807(10) 0.0133(4) Uani 1 1 d .
C25 C 0.7225(2) 0.63873(17) 0.34105(10) 0.0139(4) Uani 1 1 d .
H25A H 0.6751 0.5846 0.3445 0.017 Uiso 1 1 calc R
H25B H 0.6840 0.6990 0.3094 0.017 Uiso 1 1 calc R
C26 C 0.8118(2) 0.76986(17) 0.40465(11) 0.0155(4) Uani 1 1 d .
H26A H 0.7759 0.8340 0.3749 0.019 Uiso 1 1 calc R
H26B H 0.8181 0.7921 0.4454 0.019 Uiso 1 1 calc R
C27 C 0.7983(2) 0.56351(17) 0.46832(10) 0.0145(4) Uani 1 1 d .
H27A H 0.8051 0.5799 0.5108 0.017 Uiso 1 1 calc R
H27B H 0.7534 0.5067 0.4769 0.017 Uiso 1 1 calc R
C28 C 1.0122(2) 0.61025(18) 0.41733(11) 0.0167(4) Uani 1 1 d .
H28A H 1.1097 0.5796 0.3982 0.020 Uiso 1 1 calc R
H28B H 1.0096 0.6313 0.4600 0.020 Uiso 1 1 calc R
C29 C 0.9482(2) 0.67429(19) 0.30984(10) 0.0175(4) Uani 1 1 d .
H29A H 1.0436 0.6453 0.2874 0.021 Uiso 1 1 calc R
H29B H 0.9039 0.7375 0.2816 0.021 Uiso 1 1 calc R
C30 C 0.9354(2) 0.49941(17) 0.36360(10) 0.0162(4) Uani 1 1 d .
H30A H 0.8819 0.4483 0.3711 0.019 Uiso 1 1 calc R
H30B H 1.0299 0.4643 0.3427 0.019 Uiso 1 1 calc R
C31 C 0.2590(2) 0.82623(16) 0.51891(10) 0.0120(3) Uani 1 1 d .
C32 C 0.1573(2) 0.77483(17) 0.52527(10) 0.0147(4) Uani 1 1 d .
C33 C 0.0215(2) 0.81300(18) 0.55888(12) 0.0180(4) Uani 1 1 d .
C34 C -0.0161(2) 0.90718(19) 0.58716(12) 0.0201(4) Uani 1 1 d .
C35 C 0.0811(2) 0.96237(18) 0.58115(12) 0.0191(4) Uani 1 1 d .
C36 C 0.2169(2) 0.92087(17) 0.54790(10) 0.0150(4) Uani 1 1 d .
C37 C 0.4050(2) 0.79526(17) 0.38138(10) 0.0125(3) Uani 1 1 d .
C38 C 0.4016(2) 0.89413(17) 0.34358(10) 0.0130(3) Uani 1 1 d .
C39 C 0.3569(2) 0.92352(17) 0.28283(10) 0.0150(4) Uani 1 1 d .
C40 C 0.3163(2) 0.85085(18) 0.25740(10) 0.0167(4) Uani 1 1 d .
C41 C 0.3224(2) 0.74951(18) 0.29275(11) 0.0166(4) Uani 1 1 d .
C42 C 0.3662(2) 0.72398(17) 0.35353(10) 0.0142(4) Uani 1 1 d .
C43 C 0.5139(2) 0.71381(16) 0.56825(9) 0.0113(3) Uani 1 1 d .
C44 C 0.5859(2) 0.76404(17) 0.59451(10) 0.0143(4) Uani 1 1 d .
C45 C 0.6141(2) 0.73289(19) 0.65913(11) 0.0178(4) Uani 1 1 d .
C46 C 0.5678(2) 0.64957(19) 0.69880(10) 0.0186(4) Uani 1 1 d .
C47 C 0.4951(2) 0.59790(18) 0.67395(10) 0.0172(4) Uani 1 1 d .
C48 C 0.4700(2) 0.63089(17) 0.60968(10) 0.0142(4) Uani 1 1 d .

loop_
_atom_site_aniso_label
_atom_site_aniso_U_11
_atom_site_aniso_U_22
_atom_site_aniso_U_33
_atom_site_aniso_U_23
_atom_site_aniso_U_13
_atom_site_aniso_U_12
Au1 0.01048(3) 0.00995(3) 0.00967(3) -0.00087(2) -0.00140(2) -0.00282(2)
Au2 0.00897(3) 0.01080(3) 0.00891(3) -0.00160(2) -0.00173(2) -0.00280(2)
P1 0.0122(2) 0.0117(2) 0.0106(2) -0.00057(17) -0.00204(17) -0.00283(17)
P2 0.0101(2) 0.0125(2) 0.0098(2) -0.00160(17) -0.00163(16) -0.00330(17)
N1 0.0151(8) 0.0203(9) 0.0138(8) 0.0003(7) -0.0050(6) -0.0050(7)
N2 0.0193(9) 0.0215(9) 0.0124(8) 0.0009(7) -0.0045(6) -0.0084(7)
N3 0.0283(10) 0.0148(8) 0.0176(9) -0.0013(7) -0.0113(7) -0.0001(7)
N4 0.0124(7) 0.0167(8) 0.0123(8) -0.0033(6) -0.0019(6) -0.0008(6)
N5 0.0122(8) 0.0211(9) 0.0159(8) -0.0026(7) -0.0006(6) -0.0068(7)
N6 0.0120(7) 0.0199(9) 0.0133(8) -0.0039(6) -0.0018(6) -0.0026(6)
F1 0.0333(8) 0.0173(7) 0.0312(8) 0.0027(6) -0.0143(6) -0.0127(6)
F2 0.0365(9) 0.0328(8) 0.0386(9) -0.0074(7) -0.0209(7) -0.0147(7)
F3 0.0312(8) 0.0425(9) 0.0212(7) 0.0010(6) -0.0167(6) -0.0076(7)
F4 0.0223(7) 0.0197(7) 0.0187(6) 0.0061(5) -0.0038(5) -0.0023(5)
F5 0.0224(6) 0.0144(6) 0.0185(6) -0.0018(5) -0.0030(5) -0.0074(5)
F6 0.0272(7) 0.0151(6) 0.0159(6) -0.0032(5) -0.0006(5) -0.0091(5)
F7 0.0287(7) 0.0212(7) 0.0188(6) -0.0108(5) 0.0019(5) -0.0022(6)
F8 0.0181(6) 0.0390(9) 0.0180(6) -0.0076(6) 0.0061(5) -0.0085(6)
F9 0.0211(7) 0.0271(7) 0.0295(7) -0.0006(6) 0.0025(6) -0.0148(6)
F10 0.0216(6) 0.0159(6) 0.0225(6) -0.0058(5) -0.0002(5) -0.0074(5)
F11 0.0264(7) 0.0115(6) 0.0210(6) 0.0010(5) 0.0023(5) -0.0051(5)
F12 0.0201(6) 0.0165(6) 0.0292(7) -0.0045(5) 0.0005(5) 0.0023(5)
F13 0.0151(6) 0.0283(7) 0.0229(7) -0.0050(6) 0.0068(5) -0.0065(5)
F14 0.0192(6) 0.0217(7) 0.0192(6) 0.0046(5) -0.0007(5) -0.0110(5)
F15 0.0166(6) 0.0113(6) 0.0253(7) 0.0004(5) -0.0016(5) -0.0023(5)
F16 0.0153(6) 0.0192(6) 0.0297(7) -0.0128(5) -0.0012(5) -0.0055(5)
F17 0.0139(6) 0.0315(8) 0.0445(9) -0.0164(7) 0.0025(6) -0.0113(6)
F18 0.0132(6) 0.0351(9) 0.0511(10) -0.0227(8) 0.0093(6) -0.0038(6)
F19 0.0242(7) 0.0195(7) 0.0425(9) -0.0192(6) 0.0045(6) -0.0043(6)
F20 0.0201(6) 0.0200(7) 0.0341(8) -0.0103(6) 0.0019(6) -0.0116(5)
F21 0.0208(6) 0.0164(6) 0.0177(6) -0.0020(5) -0.0050(5) -0.0076(5)
F22 0.0241(7) 0.0184(6) 0.0156(6) 0.0046(5) -0.0041(5) -0.0034(5)
F23 0.0256(7) 0.0340(8) 0.0131(6) -0.0033(5) -0.0107(5) -0.0021(6)
F24 0.0266(7) 0.0295(7) 0.0218(7) -0.0099(6) -0.0070(5) -0.0121(6)
F25 0.0275(7) 0.0148(6) 0.0189(6) -0.0019(5) -0.0042(5) -0.0086(5)
F26 0.0243(7) 0.0213(7) 0.0211(6) 0.0008(5) -0.0052(5) -0.0149(5)
F27 0.0365(8) 0.0353(8) 0.0235(7) -0.0033(6) -0.0144(6) -0.0198(7)
F28 0.0398(8) 0.0359(8) 0.0119(6) 0.0014(6) -0.0121(6) -0.0144(7)
F29 0.0368(8) 0.0263(7) 0.0153(6) 0.0056(5) -0.0048(6) -0.0177(6)
F30 0.0280(7) 0.0216(7) 0.0193(6) 0.0012(5) -0.0094(5) -0.0153(5)
C1 0.0168(9) 0.0173(10) 0.0156(9) 0.0024(7) -0.0032(7) -0.0074(7)
C2 0.0156(9) 0.0262(11) 0.0125(9) -0.0023(8) -0.0011(7) -0.0070(8)
C3 0.0254(11) 0.0144(9) 0.0175(10) -0.0031(8) -0.0095(8) -0.0015(8)
C4 0.0197(10) 0.0194(10) 0.0128(9) -0.0031(7) -0.0035(7) -0.0073(8)
C5 0.0338(12) 0.0178(10) 0.0185(10) 0.0050(8) -0.0124(9) -0.0094(9)
C6 0.0168(10) 0.0239(11) 0.0171(10) -0.0044(8) -0.0058(8) 0.0025(8)
C7 0.0121(8) 0.0168(9) 0.0119(8) -0.0029(7) -0.0027(7) -0.0030(7)
C8 0.0171(9) 0.0147(9) 0.0233(10) -0.0021(8) -0.0054(8) -0.0050(8)
C9 0.0181(10) 0.0242(11) 0.0236(11) -0.0072(9) -0.0087(8) -0.0061(8)
C10 0.0165(10) 0.0285(12) 0.0160(10) -0.0017(8) -0.0070(8) -0.0028(8)
C11 0.0148(9) 0.0173(10) 0.0138(9) 0.0014(7) -0.0007(7) -0.0008(7)
C12 0.0125(8) 0.0162(9) 0.0130(8) -0.0027(7) -0.0009(7) -0.0040(7)
C13 0.0118(8) 0.0135(9) 0.0088(8) -0.0006(6) -0.0020(6) -0.0025(7)
C14 0.0165(9) 0.0138(9) 0.0119(8) -0.0002(7) -0.0041(7) -0.0039(7)
C15 0.0168(9) 0.0167(10) 0.0126(9) -0.0043(7) -0.0030(7) -0.0013(7)
C16 0.0115(9) 0.0249(11) 0.0131(9) -0.0025(8) -0.0004(7) -0.0034(8)
C17 0.0145(9) 0.0191(10) 0.0164(9) 0.0008(7) -0.0028(7) -0.0072(8)
C18 0.0131(8) 0.0143(9) 0.0138(9) -0.0008(7) -0.0023(7) -0.0038(7)
C19 0.0131(8) 0.0138(9) 0.0123(8) -0.0008(7) -0.0036(7) -0.0040(7)
C20 0.0172(9) 0.0119(9) 0.0134(9) -0.0003(7) -0.0018(7) -0.0048(7)
C21 0.0147(9) 0.0144(9) 0.0183(9) -0.0030(7) -0.0034(7) -0.0012(7)
C22 0.0120(9) 0.0227(10) 0.0149(9) -0.0040(8) 0.0003(7) -0.0056(8)
C23 0.0151(9) 0.0178(10) 0.0137(9) 0.0005(7) -0.0020(7) -0.0081(7)
C24 0.0129(8) 0.0126(9) 0.0151(9) -0.0016(7) -0.0031(7) -0.0042(7)
C25 0.0125(8) 0.0193(10) 0.0100(8) -0.0031(7) -0.0027(7) -0.0037(7)
C26 0.0144(9) 0.0146(9) 0.0178(9) -0.0016(7) -0.0021(7) -0.0056(7)
C27 0.0151(9) 0.0158(9) 0.0104(8) -0.0013(7) -0.0013(7) -0.0024(7)
C28 0.0117(9) 0.0233(10) 0.0162(9) -0.0049(8) -0.0041(7) -0.0041(8)
C29 0.0128(9) 0.0244(11) 0.0141(9) -0.0008(8) 0.0002(7) -0.0065(8)
C30 0.0160(9) 0.0161(9) 0.0150(9) -0.0066(7) -0.0032(7) 0.0001(7)
C31 0.0107(8) 0.0135(9) 0.0113(8) -0.0015(7) -0.0020(6) -0.0028(7)
C32 0.0133(9) 0.0145(9) 0.0172(9) -0.0050(7) -0.0029(7) -0.0033(7)
C33 0.0108(9) 0.0193(10) 0.0254(11) -0.0055(8) -0.0031(8) -0.0050(7)
C34 0.0115(9) 0.0204(10) 0.0258(11) -0.0083(9) 0.0009(8) -0.0010(8)
C35 0.0179(10) 0.0156(10) 0.0226(10) -0.0087(8) -0.0013(8) -0.0012(8)
C36 0.0138(9) 0.0149(9) 0.0167(9) -0.0032(7) -0.0006(7) -0.0056(7)
C37 0.0094(8) 0.0179(9) 0.0106(8) -0.0035(7) -0.0027(6) -0.0030(7)
C38 0.0109(8) 0.0163(9) 0.0115(8) -0.0035(7) -0.0020(6) -0.0028(7)
C39 0.0131(9) 0.0170(9) 0.0115(8) 0.0008(7) -0.0019(7) -0.0014(7)
C40 0.0132(9) 0.0234(10) 0.0118(9) -0.0032(8) -0.0047(7) -0.0007(8)
C41 0.0136(9) 0.0229(10) 0.0154(9) -0.0077(8) -0.0030(7) -0.0051(8)
C42 0.0141(9) 0.0152(9) 0.0128(9) -0.0026(7) -0.0007(7) -0.0043(7)
C43 0.0105(8) 0.0142(9) 0.0091(8) -0.0010(6) -0.0027(6) -0.0032(7)
C44 0.0141(9) 0.0145(9) 0.0149(9) -0.0020(7) -0.0017(7) -0.0054(7)
C45 0.0173(9) 0.0234(11) 0.0160(9) -0.0048(8) -0.0057(7) -0.0070(8)
C46 0.0212(10) 0.0244(11) 0.0110(9) -0.0015(8) -0.0064(7) -0.0059(8)
C47 0.0214(10) 0.0170(10) 0.0133(9) 0.0013(7) -0.0030(7) -0.0075(8)
C48 0.0149(9) 0.0162(9) 0.0141(9) -0.0018(7) -0.0027(7) -0.0081(7)

loop_
_atom_type_symbol
_atom_type_description
_atom_type_scat_dispersion_real
_atom_type_scat_dispersion_imag
_atom_type_scat_source
C C 0.0033 0.0016 'International Tables Vol C Tables 4.2.6.8 and 6.1.1.4'
H H 0.0000 0.0000 'International Tables Vol C Tables 4.2.6.8 and 6.1.1.4'
N N 0.0061 0.0033 'International Tables Vol C Tables 4.2.6.8 and 6.1.1.4'
F F 0.0171 0.0103 'International Tables Vol C Tables 4.2.6.8 and 6.1.1.4'
P P 0.1023 0.0942 'International Tables Vol C Tables 4.2.6.8 and 6.1.1.4'
Au Au -2.0133 8.8022 'International Tables Vol C Tables 4.2.6.8 and 6.1.1.4'

loop_
_geom_angle_atom_site_label_1
_geom_angle_atom_site_label_2
_geom_angle_atom_site_label_3
_geom_angle
C7 Au1 C19 90.06(8)
C7 Au1 C13 87.63(8)
C19 Au1 C13 177.32(8)
C7 Au1 P1 174.46(6)
C19 Au1 P1 94.15(6)
C13 Au1 P1 88.07(6)
C37 Au2 C31 90.91(8)
C37 Au2 C43 176.25(8)
C31 Au2 C43 87.69(8)
C37 Au2 P2 89.12(6)
C31 Au2 P2 179.08(6)
C43 Au2 P2 92.33(6)
C1 P1 C3 100.33(11)
C1 P1 C2 99.20(10)
C3 P1 C2 99.90(11)
C1 P1 Au1 116.09(7)
C3 P1 Au1 113.81(8)
C2 P1 Au1 123.80(8)
C27 P2 C25 100.50(10)
C27 P2 C26 100.05(10)
C25 P2 C26 100.08(10)
C27 P2 Au2 117.25(7)
C25 P2 Au2 117.82(7)
C26 P2 Au2 117.84(7)
C6 N1 C1 111.12(17)
C6 N1 C4 108.68(17)
C1 N1 C4 111.18(17)
C4 N2 C5 108.57(18)
C4 N2 C2 111.82(17)
C5 N2 C2 112.07(18)
C6 N3 C3 111.68(18)
C6 N3 C5 108.83(18)
C3 N3 C5 110.46(19)
C27 N4 C30 111.75(16)
C27 N4 C28 110.44(17)
C30 N4 C28 108.94(17)
C29 N5 C28 108.47(17)
C29 N5 C26 111.90(17)
C28 N5 C26 111.84(16)
C25 N6 C29 111.13(17)
C25 N6 C30 111.36(17)
C29 N6 C30 108.67(17)
N1 C1 P1 110.60(14)
N2 C2 P1 109.63(14)
N3 C3 P1 110.12(15)
N2 C4 N1 113.93(17)
N2 C5 N3 113.84(18)
N1 C6 N3 114.68(18)
C12 C7 C8 115.96(19)
C12 C7 Au1 124.36(16)
C8 C7 Au1 119.42(16)
F1 C8 C9 117.7(2)
F1 C8 C7 119.56(19)
C9 C8 C7 122.7(2)
F2 C9 C8 120.4(2)
F2 C9 C10 119.7(2)
C8 C9 C10 119.8(2)
F3 C10 C11 120.3(2)
F3 C10 C9 120.7(2)
C11 C10 C9 119.0(2)
F4 C11 C10 119.66(19)
F4 C11 C12 120.4(2)
C10 C11 C12 119.9(2)
F5 C12 C7 120.17(18)
F5 C12 C11 117.27(19)
C7 C12 C11 122.6(2)
C18 C13 C14 115.88(18)
C18 C13 Au1 124.05(15)
C14 C13 Au1 119.71(15)
F6 C14 C15 117.65(18)
F6 C14 C13 119.38(18)
C15 C14 C13 122.96(19)
F7 C15 C14 121.1(2)
F7 C15 C16 119.57(19)
C14 C15 C16 119.3(2)
F8 C16 C15 119.7(2)
F8 C16 C17 120.7(2)
C15 C16 C17 119.64(19)
F9 C17 C16 119.80(19)
F9 C17 C18 120.9(2)
C16 C17 C18 119.2(2)
F10 C18 C17 117.87(18)
F10 C18 C13 119.27(18)
C17 C18 C13 122.9(2)
C24 C19 C20 115.60(18)
C24 C19 Au1 121.96(15)
C20 C19 Au1 122.44(15)
F11 C20 C19 119.74(18)
F11 C20 C21 117.16(18)
C19 C20 C21 123.10(19)
F12 C21 C22 120.05(19)
F12 C21 C20 120.97(19)
C22 C21 C20 118.98(19)
F13 C22 C21 119.7(2)
F13 C22 C23 120.34(19)
C21 C22 C23 119.92(19)
F14 C23 C24 120.98(19)
F14 C23 C22 119.93(18)
C24 C23 C22 119.08(19)
F15 C24 C23 117.31(18)
F15 C24 C19 119.42(18)
C23 C24 C19 123.26(19)
N6 C25 P2 110.09(14)
N5 C26 P2 108.96(14)
N4 C27 P2 110.05(14)
N4 C28 N5 114.15(17)
N5 C29 N6 114.29(17)
N4 C30 N6 114.23(17)
C32 C31 C36 115.97(18)
C32 C31 Au2 120.79(15)
C36 C31 Au2 123.13(15)
F16 C32 C33 117.02(18)
F16 C32 C31 119.78(18)
C33 C32 C31 123.20(19)
F17 C33 C34 120.36(19)
F17 C33 C32 120.56(19)
C34 C33 C32 119.1(2)
F18 C34 C33 120.0(2)
F18 C34 C35 120.2(2)
C33 C34 C35 119.8(2)
F19 C35 C34 119.59(19)
F19 C35 C36 120.9(2)
C34 C35 C36 119.5(2)
F20 C36 C31 119.71(18)
F20 C36 C35 117.89(19)
C31 C36 C35 122.40(19)
C38 C37 C42 115.99(18)
C38 C37 Au2 121.39(15)
C42 C37 Au2 122.62(15)
F21 C38 C37 119.42(17)
F21 C38 C39 117.68(18)
C37 C38 C39 122.9(2)
F22 C39 C38 120.6(2)
F22 C39 C40 120.10(18)
C38 C39 C40 119.30(19)
F23 C40 C39 120.5(2)
F23 C40 C41 119.8(2)
C39 C40 C41 119.64(19)
F24 C41 C42 121.4(2)
F24 C41 C40 119.43(19)
C42 C41 C40 119.1(2)
F25 C42 C41 117.27(19)
F25 C42 C37 119.71(18)
C41 C42 C37 123.0(2)
C44 C43 C48 116.59(18)
C44 C43 Au2 124.30(15)
C48 C43 Au2 119.07(15)
F26 C44 C43 120.10(18)
F26 C44 C45 117.88(19)
C43 C44 C45 122.02(19)
F27 C45 C46 119.18(19)
F27 C45 C44 121.5(2)
C46 C45 C44 119.3(2)
F28 C46 C47 119.7(2)
F28 C46 C45 120.3(2)
C47 C46 C45 120.01(19)
F29 C47 C48 121.2(2)
F29 C47 C46 119.94(19)
C48 C47 C46 118.8(2)
F30 C48 C47 117.49(18)
F30 C48 C43 119.28(18)
C47 C48 C43 123.23(19)

loop_
_geom_bond_atom_site_label_1
_geom_bond_atom_site_label_2
_geom_bond_distance
Au1 C7 2.066(2)
Au1 C19 2.069(2)
Au1 C13 2.078(2)
Au1 P1 2.3285(9)
Au2 C37 2.067(2)
Au2 C31 2.070(2)
Au2 C43 2.074(2)
Au2 P2 2.3226(10)
P1 C1 1.839(2)
P1 C3 1.846(2)
P1 C2 1.848(2)
P2 C27 1.842(2)
P2 C25 1.847(2)
P2 C26 1.848(2)
N1 C6 1.466(3)
N1 C1 1.475(3)
N1 C4 1.477(3)
N2 C4 1.470(3)
N2 C5 1.474(3)
N2 C2 1.474(3)
N3 C6 1.472(3)
N3 C3 1.477(3)
N3 C5 1.482(3)
N4 C27 1.477(3)
N4 C30 1.476(3)
N4 C28 1.476(3)
N5 C29 1.475(3)
N5 C28 1.477(3)
N5 C26 1.479(3)
N6 C25 1.471(3)
N6 C29 1.475(3)
N6 C30 1.478(3)
F1 C8 1.354(3)
F2 C9 1.348(3)
F3 C10 1.341(3)
F4 C11 1.353(2)
F5 C12 1.357(2)
F6 C14 1.357(2)
F7 C15 1.344(2)
F8 C16 1.344(2)
F9 C17 1.343(2)
F10 C18 1.353(2)
F11 C20 1.351(2)
F12 C21 1.345(2)
F13 C22 1.346(2)
F14 C23 1.346(2)
F15 C24 1.361(2)
F16 C32 1.353(2)
F17 C33 1.347(2)
F18 C34 1.339(2)
F19 C35 1.347(2)
F20 C36 1.349(2)
F21 C38 1.352(2)
F22 C39 1.342(2)
F23 C40 1.341(2)
F24 C41 1.347(2)
F25 C42 1.361(2)
F26 C44 1.344(2)
F27 C45 1.341(3)
F28 C46 1.341(2)
F29 C47 1.341(2)
F30 C48 1.361(2)
C7 C12 1.386(3)
C7 C8 1.391(3)
C8 C9 1.383(3)
C9 C10 1.387(3)
C10 C11 1.381(3)
C11 C12 1.389(3)
C13 C18 1.389(3)
C13 C14 1.390(3)
C14 C15 1.385(3)
C15 C16 1.385(3)
C16 C17 1.388(3)
C17 C18 1.388(3)
C19 C24 1.385(3)
C19 C20 1.390(3)
C20 C21 1.390(3)
C21 C22 1.383(3)
C22 C23 1.387(3)
C23 C24 1.385(3)
C31 C32 1.387(3)
C31 C36 1.390(3)
C32 C33 1.387(3)
C33 C34 1.381(3)
C34 C35 1.385(3)
C35 C36 1.391(3)
C37 C38 1.385(3)
C37 C42 1.390(3)
C38 C39 1.386(3)
C39 C40 1.387(3)
C40 C41 1.390(3)
C41 C42 1.383(3)
C43 C44 1.385(3)
C43 C48 1.389(3)
C44 C45 1.396(3)
C45 C46 1.390(3)
C46 C47 1.386(3)
C47 C48 1.381(3)
